data_7046086
loop_
_publ_author_name
'Fischer, Paul J.'
'Senthil, Shuruthi'
'Stephan, Jeremy T.'
'Swift, McKinley L'
'Storlie, Meghan D.'
'Chan, Emily T.'
'Vollmer, Matthew V.'
'Young, Victor G.'

_publ_section_title
;
 Inductive modulation of tris(phosphinomethyl)phenylborate donation at
 group VI metals via borate phenyl substituent modification.
;
_journal_issue 17
_journal_name_full 'Dalton transactions (Cambridge, England : 2003)'
_journal_page_first 6166
_journal_page_last 6176
_journal_paper_doi 10.1039/c8dt00703a
_journal_volume 47
_journal_year 2018
_chemical_formula_moiety 'C30 H53 B O3 P3 W, C36 H30 N P2'
_chemical_formula_sum 'C66 H83 B N O3 P5 W'
_chemical_formula_weight 1287.84
_chemical_name_common 16185z
_space_group_crystal_system triclinic
_space_group_IT_number 2
_space_group_name_Hall '-P 1'
_space_group_name_H-M_alt 'P -1'
_symmetry_space_group_name_Hall '-P 1'
_symmetry_space_group_name_H-M 'P -1'
_atom_sites_solution_hydrogens geom
_audit_creation_method SHELXL-2014/6
_audit_update_record
;
2018-03-27 deposited with the CCDC.
2018-04-04 downloaded from the CCDC.
;
_cell_angle_alpha 94.317(4)
_cell_angle_beta 104.773(3)
_cell_angle_gamma 92.027(3)
_cell_formula_units_Z 2
_cell_length_a 13.374(4)
_cell_length_b 14.778(4)
_cell_length_c 16.383(5)
_cell_measurement_reflns_used 9970
_cell_measurement_temperature 173(2)
_cell_measurement_theta_max 27.40
_cell_measurement_theta_min 2.23
_cell_volume 3117.0(16)
_computing_cell_refinement 'Bruker SAINT'
_computing_data_collection 'Bruker APEX2'
_computing_data_reduction 'Bruker SAINT'
_computing_molecular_graphics 'Bruker SHELXTL'
_computing_publication_material 'Bruker SHELXTL'
_computing_structure_refinement 'SHELXL-2014/6 (Sheldrick, 2014)'
_computing_structure_solution 'SHELXT-2014 (Sheldrick, 2014)'
_diffrn_ambient_temperature 173(2)
_diffrn_measured_fraction_theta_full 0.997
_diffrn_measured_fraction_theta_max 0.989
_diffrn_measurement_device_type 'Bruker APEX-II CCD'
_diffrn_measurement_method '\f and \w scans'
_diffrn_radiation_type MoK\a
_diffrn_radiation_wavelength 0.71073
_diffrn_reflns_av_R_equivalents 0.0537
_diffrn_reflns_av_unetI/netI 0.0715
_diffrn_reflns_Laue_measured_fraction_full 0.997
_diffrn_reflns_Laue_measured_fraction_max 0.989
_diffrn_reflns_limit_h_max 17
_diffrn_reflns_limit_h_min -17
_diffrn_reflns_limit_k_max 19
_diffrn_reflns_limit_k_min -19
_diffrn_reflns_limit_l_max 21
_diffrn_reflns_limit_l_min -21
_diffrn_reflns_number 36709
_diffrn_reflns_point_group_measured_fraction_full 0.997
_diffrn_reflns_point_group_measured_fraction_max 0.989
_diffrn_reflns_theta_full 25.242
_diffrn_reflns_theta_max 27.483
_diffrn_reflns_theta_min 1.577
_diffrn_source 'sealed tube'
_exptl_absorpt_coefficient_mu 2.027
_exptl_absorpt_correction_T_max 0.7456
_exptl_absorpt_correction_T_min 0.5878
_exptl_absorpt_correction_type multi-scan
_exptl_absorpt_process_details 'TWINABS 2012/1 (Sheldrick, 2012)'
_exptl_crystal_colour yellow
_exptl_crystal_density_diffrn 1.372
_exptl_crystal_description Plate
_exptl_crystal_F_000 1328
_exptl_crystal_size_max 0.450
_exptl_crystal_size_mid 0.320
_exptl_crystal_size_min 0.080
_exptl_transmission_factor_max 0.7456
_exptl_transmission_factor_min 0.5878
_refine_diff_density_max 1.526
_refine_diff_density_min -0.764
_refine_diff_density_rms 0.116
_refine_ls_extinction_method none
_refine_ls_goodness_of_fit_ref 1.050
_refine_ls_hydrogen_treatment constr
_refine_ls_matrix_type full
_refine_ls_number_parameters 724
_refine_ls_number_reflns 14145
_refine_ls_number_restraints 716
_refine_ls_restrained_S_all 1.034
_refine_ls_R_factor_all 0.0544
_refine_ls_R_factor_gt 0.0394
_refine_ls_shift/su_max 0.001
_refine_ls_shift/su_mean 0.000
_refine_ls_structure_factor_coef Fsqd
_refine_ls_weighting_details 'w=1/[\s^2^(Fo^2^)+(0.0239P)^2^] where P=(Fo^2^+2Fc^2^)/3'
_refine_ls_weighting_scheme calc
_refine_ls_wR_factor_gt 0.0705
_refine_ls_wR_factor_ref 0.0767
_reflns_Friedel_coverage 0.000
_reflns_number_gt 11434
_reflns_number_total 14145
_reflns_threshold_expression 'I > 2\s(I)'
_cod_data_source_file c8dt00703a2.cif
_cod_data_source_block 16185z
_cod_depositor_comments 'Adding full bibliography for 7046074--7046090.cif.'
_cod_original_cell_volume 3117.1(15)
_cod_database_code 7046086
_shelx_space_group_comment
;
The symmetry employed for this shelxl refinement is uniquely defined
by the following loop, which should always be used as a source of
symmetry information in preference to the above space-group names.
They are only intended as comments.
;
_shelx_estimated_absorpt_t_min 0.462
_shelx_estimated_absorpt_t_max 0.855
_shelxl_version_number 2014/6

loop_
_space_group_symop_operation_xyz
'x, y, z'
'-x, -y, -z'

loop_
_atom_site_label
_atom_site_type_symbol
_atom_site_fract_x
_atom_site_fract_y
_atom_site_fract_z
_atom_site_U_iso_or_equiv
_atom_site_adp_type
_atom_site_occupancy
_atom_site_site_symmetry_order
_atom_site_calc_flag
_atom_site_refinement_flags_posn
_atom_site_refinement_flags_adp
_atom_site_refinement_flags_occupancy
_atom_site_disorder_assembly
_atom_site_disorder_group
W1 W 0.49754(2) 0.74500(2) 0.20865(2) 0.02005(5) Uani 1 1 d . U . . .
C1 C 0.5876(3) 0.6520(3) 0.1822(2) 0.0328(9) Uani 1 1 d . U . . .
O1 O 0.6470(2) 0.5982(2) 0.1721(2) 0.0600(10) Uani 1 1 d . U . . .
C2 C 0.5730(3) 0.7331(3) 0.3255(3) 0.0323(9) Uani 1 1 d . U . . .
O2 O 0.6269(2) 0.7234(2) 0.39313(18) 0.0603(10) Uani 1 1 d . U . . .
C3 C 0.6052(3) 0.8371(2) 0.2056(2) 0.0274(8) Uani 1 1 d . U . . .
O3 O 0.6725(2) 0.8890(2) 0.20361(19) 0.0504(8) Uani 1 1 d . U . . .
C4 C 0.0854(3) 0.7788(2) 0.0562(2) 0.0259(8) Uani 1 1 d . U . . .
C5 C 0.0545(3) 0.8544(3) 0.0110(3) 0.0346(10) Uani 1 1 d . U . . .
H5A H 0.1067 0.8963 0.0041 0.042 Uiso 1 1 calc R U . . .
C6 C -0.0482(3) 0.8712(3) -0.0242(3) 0.0363(10) Uani 1 1 d . U . . .
H6A H -0.0651 0.9240 -0.0535 0.044 Uiso 1 1 calc R U . . .
C7 C -0.1263(3) 0.8106(3) -0.0165(2) 0.0337(9) Uani 1 1 d . U . . .
H7A H -0.1969 0.8208 -0.0412 0.040 Uiso 1 1 calc R U . . .
C8 C -0.1001(3) 0.7353(3) 0.0274(2) 0.0353(9) Uani 1 1 d . U . . .
H8A H -0.1527 0.6933 0.0332 0.042 Uiso 1 1 calc R U . . .
C9 C 0.0038(3) 0.7209(3) 0.0634(2) 0.0299(9) Uani 1 1 d . U . . .
H9A H 0.0199 0.6691 0.0943 0.036 Uiso 1 1 calc R U . . .
C10 C 0.2377(2) 0.8327(2) 0.1916(2) 0.0262(8) Uani 1 1 d . U . . .
H10A H 0.2101 0.8018 0.2335 0.031 Uiso 1 1 calc R U . A 1
H10B H 0.2005 0.8892 0.1812 0.031 Uiso 1 1 calc R U . A 1
P1 P 0.37473(7) 0.86457(6) 0.23940(6) 0.0213(2) Uani 0.621(6) 1 d D U P B 1
C11 C 0.3646(4) 0.8856(5) 0.3505(4) 0.0282(15) Uani 0.621(6) 1 d D U P B 1
H11A H 0.3347 0.8272 0.3635 0.034 Uiso 0.621(6) 1 calc R U P B 1
C12 C 0.2881(5) 0.9568(5) 0.3635(5) 0.038(2) Uani 0.621(6) 1 d D U P B 1
H12A H 0.2812 0.9582 0.4217 0.056 Uiso 0.621(6) 1 calc R U P B 1
H12B H 0.2204 0.9410 0.3237 0.056 Uiso 0.621(6) 1 calc R U P B 1
H12C H 0.3138 1.0168 0.3534 0.056 Uiso 0.621(6) 1 calc R U P B 1
C13 C 0.4685(4) 0.9030(5) 0.4172(3) 0.0367(18) Uani 0.621(6) 1 d D U P B 1
H13A H 0.4933 0.9664 0.4187 0.055 Uiso 0.621(6) 1 calc R U P B 1
H13B H 0.5192 0.8627 0.4027 0.055 Uiso 0.621(6) 1 calc R U P B 1
H13C H 0.4593 0.8909 0.4730 0.055 Uiso 0.621(6) 1 calc R U P B 1
P1' P 0.37473(7) 0.86457(6) 0.23940(6) 0.0213(2) Uani 0.379(6) 1 d . U P B 2
C11' C 0.3965(9) 0.9137(6) 0.3556(7) 0.0282(15) Uani 0.379(6) 1 d D U P B 2
H11B H 0.4688 0.9415 0.3747 0.034 Uiso 0.379(6) 1 calc R U P B 2
C12' C 0.3234(11) 0.9881(7) 0.3681(10) 0.038(2) Uani 0.379(6) 1 d D U P B 2
H12D H 0.2515 0.9632 0.3495 0.056 Uiso 0.379(6) 1 calc R U P B 2
H12E H 0.3325 1.0386 0.3347 0.056 Uiso 0.379(6) 1 calc R U P B 2
H12F H 0.3394 1.0102 0.4282 0.056 Uiso 0.379(6) 1 calc R U P B 2
C13' C 0.3892(8) 0.8362(6) 0.4114(6) 0.037(3) Uani 0.379(6) 1 d D U P B 2
H13D H 0.4123 0.8594 0.4713 0.055 Uiso 0.379(6) 1 calc R U P B 2
H13E H 0.4334 0.7879 0.4000 0.055 Uiso 0.379(6) 1 calc R U P B 2
H13F H 0.3172 0.8119 0.3987 0.055 Uiso 0.379(6) 1 calc R U P B 2
C14 C 0.3976(3) 0.9745(2) 0.1958(2) 0.0256(8) Uani 1 1 d . U . . .
H14A H 0.4214 0.9569 0.1440 0.031 Uiso 1 1 calc R U . B 1
C15 C 0.3052(3) 1.0330(2) 0.1651(3) 0.0370(10) Uani 1 1 d . U . . .
H15A H 0.3285 1.0880 0.1438 0.055 Uiso 1 1 calc R U . . .
H15B H 0.2751 1.0501 0.2123 0.055 Uiso 1 1 calc R U . . .
H15C H 0.2528 0.9983 0.1196 0.055 Uiso 1 1 calc R U . . .
C16 C 0.4890(3) 1.0323(3) 0.2550(3) 0.0440(11) Uani 1 1 d . U . . .
H16A H 0.5080 1.0827 0.2253 0.066 Uiso 1 1 calc R U . . .
H16B H 0.5484 0.9945 0.2718 0.066 Uiso 1 1 calc R U . . .
H16C H 0.4690 1.0564 0.3055 0.066 Uiso 1 1 calc R U . . .
P2 P 0.40842(7) 0.76232(6) 0.05241(6) 0.0238(2) Uani 1 1 d . U . . .
C17 C 0.2776(3) 0.8015(2) 0.0372(2) 0.0260(8) Uani 1 1 d . U . . .
H17A H 0.2825 0.8688 0.0431 0.031 Uiso 1 1 calc R U . . .
H17B H 0.2383 0.7820 -0.0218 0.031 Uiso 1 1 calc R U . . .
C18 C 0.4804(3) 0.8502(3) 0.0090(2) 0.0326(9) Uani 1 1 d . U . . .
H18A H 0.4971 0.9020 0.0541 0.039 Uiso 1 1 calc R U . . .
C19 C 0.4205(4) 0.8907(3) -0.0686(3) 0.0674(16) Uani 1 1 d . U . . .
H19A H 0.4619 0.9416 -0.0808 0.101 Uiso 1 1 calc R U . . .
H19B H 0.3558 0.9126 -0.0590 0.101 Uiso 1 1 calc R U . . .
H19C H 0.4047 0.8444 -0.1169 0.101 Uiso 1 1 calc R U . . .
C20 C 0.5850(3) 0.8225(4) -0.0016(3) 0.0714(17) Uani 1 1 d . U . . .
H20A H 0.6280 0.8770 -0.0038 0.107 Uiso 1 1 calc R U . . .
H20B H 0.5751 0.7833 -0.0543 0.107 Uiso 1 1 calc R U . . .
H20C H 0.6195 0.7894 0.0465 0.107 Uiso 1 1 calc R U . . .
C21 C 0.3876(3) 0.6593(3) -0.0249(2) 0.0364(10) Uani 1 1 d . U . . .
H21A H 0.3457 0.6147 -0.0024 0.044 Uiso 1 1 calc R U . . .
C22 C 0.3255(4) 0.6682(3) -0.1143(3) 0.0615(14) Uani 1 1 d . U . . .
H22A H 0.3111 0.6079 -0.1455 0.092 Uiso 1 1 calc R U . . .
H22B H 0.3649 0.7070 -0.1424 0.092 Uiso 1 1 calc R U . . .
H22C H 0.2600 0.6954 -0.1133 0.092 Uiso 1 1 calc R U . . .
C23 C 0.4833(4) 0.6121(4) -0.0292(4) 0.125(3) Uani 1 1 d . U . . .
H23A H 0.4643 0.5566 -0.0678 0.187 Uiso 1 1 calc R U . . .
H23B H 0.5192 0.5962 0.0274 0.187 Uiso 1 1 calc R U . . .
H23C H 0.5290 0.6524 -0.0502 0.187 Uiso 1 1 calc R U . . .
P3 P 0.34479(7) 0.63163(6) 0.19765(6) 0.0257(2) Uani 1 1 d . U . . .
C24 C 0.2268(3) 0.6581(2) 0.1193(3) 0.0347(10) Uani 1 1 d . U . . .
H24A H 0.2260 0.6243 0.0646 0.042 Uiso 1 1 calc R U . . .
H24B H 0.1665 0.6340 0.1373 0.042 Uiso 1 1 calc R U . . .
C25 C 0.3733(3) 0.5159(2) 0.1605(3) 0.0316(9) Uani 1 1 d . U . . .
H25A H 0.4114 0.5256 0.1165 0.038 Uiso 1 1 calc R U . . .
C26 C 0.2811(3) 0.4485(3) 0.1162(3) 0.0464(12) Uani 1 1 d . U . . .
H26A H 0.3069 0.3943 0.0918 0.070 Uiso 1 1 calc R U . . .
H26B H 0.2338 0.4775 0.0710 0.070 Uiso 1 1 calc R U . . .
H26C H 0.2442 0.4309 0.1576 0.070 Uiso 1 1 calc R U . . .
C27 C 0.4503(3) 0.4726(3) 0.2306(3) 0.0412(11) Uani 1 1 d . U . . .
H27A H 0.4787 0.4202 0.2059 0.062 Uiso 1 1 calc R U . . .
H27B H 0.4149 0.4526 0.2722 0.062 Uiso 1 1 calc R U . . .
H27C H 0.5068 0.5174 0.2588 0.062 Uiso 1 1 calc R U . . .
C28 C 0.2958(3) 0.6196(3) 0.2937(3) 0.0398(10) Uani 1 1 d . U . . .
H28A H 0.2606 0.6771 0.3010 0.048 Uiso 1 1 calc R U . . .
C29 C 0.2123(3) 0.5438(3) 0.2871(3) 0.0495(12) Uani 1 1 d . U . . .
H29A H 0.1794 0.5539 0.3338 0.074 Uiso 1 1 calc R U . . .
H29B H 0.2441 0.4850 0.2904 0.074 Uiso 1 1 calc R U . . .
H29C H 0.1600 0.5439 0.2329 0.074 Uiso 1 1 calc R U . . .
C30 C 0.3786(4) 0.6170(4) 0.3767(3) 0.0684(16) Uani 1 1 d . U . . .
H30A H 0.3476 0.6280 0.4244 0.103 Uiso 1 1 calc R U . . .
H30B H 0.4335 0.6640 0.3803 0.103 Uiso 1 1 calc R U . . .
H30C H 0.4082 0.5572 0.3787 0.103 Uiso 1 1 calc R U . . .
B1 B 0.2091(3) 0.7663(3) 0.1019(3) 0.0269(9) Uani 1 1 d . U . . .
N1 N 0.9640(2) 0.73246(19) 0.59172(18) 0.0244(7) Uani 1 1 d . U . . .
P4 P 0.95008(7) 0.74246(6) 0.68499(6) 0.0220(2) Uani 1 1 d . U . . .
C31 C 0.8127(3) 0.7393(2) 0.6758(2) 0.0238(8) Uani 1 1 d . U . . .
C32 C 0.7425(3) 0.7365(3) 0.5983(3) 0.0453(12) Uani 1 1 d . U . . .
H32A H 0.7662 0.7362 0.5483 0.054 Uiso 1 1 calc R U . . .
C33 C 0.6367(3) 0.7342(3) 0.5924(3) 0.0537(13) Uani 1 1 d . U . . .
H33A H 0.5885 0.7315 0.5384 0.064 Uiso 1 1 calc R U . . .
C34 C 0.6022(3) 0.7358(3) 0.6640(3) 0.0387(10) Uani 1 1 d . U . . .
H34A H 0.5300 0.7348 0.6598 0.046 Uiso 1 1 calc R U . . .
C35 C 0.6714(3) 0.7388(2) 0.7415(3) 0.0333(9) Uani 1 1 d . U . . .
H35A H 0.6471 0.7401 0.7912 0.040 Uiso 1 1 calc R U . . .
C36 C 0.7770(3) 0.7402(2) 0.7484(2) 0.0307(9) Uani 1 1 d . U . . .
H36A H 0.8247 0.7417 0.8025 0.037 Uiso 1 1 calc R U . . .
C37 C 1.0056(3) 0.8470(2) 0.7447(2) 0.0230(8) Uani 1 1 d . U . . .
C38 C 0.9468(3) 0.9212(2) 0.7488(3) 0.0343(9) Uani 1 1 d . U . . .
H38A H 0.8739 0.9150 0.7255 0.041 Uiso 1 1 calc R U . . .
C39 C 0.9925(3) 1.0042(3) 0.7864(3) 0.0461(11) Uani 1 1 d . U . . .
H39A H 0.9506 1.0542 0.7903 0.055 Uiso 1 1 calc R U . . .
C40 C 1.0978(3) 1.0155(3) 0.8180(3) 0.0422(11) Uani 1 1 d . U . . .
H40A H 1.1290 1.0732 0.8428 0.051 Uiso 1 1 calc R U . . .
C41 C 1.1580(3) 0.9428(3) 0.8138(3) 0.0435(11) Uani 1 1 d . U . . .
H41A H 1.2311 0.9503 0.8352 0.052 Uiso 1 1 calc R U . . .
C42 C 1.1125(3) 0.8583(3) 0.7784(2) 0.0338(9) Uani 1 1 d . U . . .
H42A H 1.1544 0.8078 0.7770 0.041 Uiso 1 1 calc R U . . .
C43 C 1.0045(3) 0.6516(2) 0.7462(2) 0.0255(8) Uani 1 1 d . U . . .
C44 C 1.0210(3) 0.6570(3) 0.8341(2) 0.0345(9) Uani 1 1 d . U . . .
H44A H 1.0052 0.7103 0.8634 0.041 Uiso 1 1 calc R U . . .
C45 C 1.0604(3) 0.5847(3) 0.8786(3) 0.0468(11) Uani 1 1 d . U . . .
H45A H 1.0703 0.5881 0.9383 0.056 Uiso 1 1 calc R U . . .
C46 C 1.0854(3) 0.5081(3) 0.8371(3) 0.0454(11) Uani 1 1 d . U . . .
H46A H 1.1140 0.4592 0.8682 0.055 Uiso 1 1 calc R U . . .
C47 C 1.0690(3) 0.5020(3) 0.7506(3) 0.0379(10) Uani 1 1 d . U . . .
H47A H 1.0863 0.4488 0.7221 0.045 Uiso 1 1 calc R U . . .
C48 C 1.0279(3) 0.5721(2) 0.7047(2) 0.0296(9) Uani 1 1 d . U . . .
H48A H 1.0152 0.5666 0.6448 0.036 Uiso 1 1 calc R U . . .
P5 P 1.05184(7) 0.74470(6) 0.54303(6) 0.0227(2) Uani 1 1 d . U . . .
C49 C 0.9908(3) 0.7397(2) 0.4314(2) 0.0211(7) Uani 1 1 d . U . . .
C50 C 0.8845(3) 0.7289(2) 0.4009(2) 0.0258(8) Uani 1 1 d . U . . .
H50A H 0.8427 0.7194 0.4388 0.031 Uiso 1 1 calc R U . . .
C51 C 0.8384(3) 0.7320(2) 0.3153(2) 0.0289(9) Uani 1 1 d . U . . .
H51A H 0.7651 0.7248 0.2947 0.035 Uiso 1 1 calc R U . . .
C52 C 0.8983(3) 0.7455(2) 0.2602(2) 0.0286(8) Uani 1 1 d . U . . .
H52A H 0.8666 0.7478 0.2015 0.034 Uiso 1 1 calc R U . . .
C53 C 1.0046(3) 0.7557(3) 0.2898(2) 0.0323(9) Uani 1 1 d . U . . .
H53A H 1.0460 0.7641 0.2514 0.039 Uiso 1 1 calc R U . . .
C54 C 1.0508(3) 0.7537(3) 0.3745(2) 0.0314(9) Uani 1 1 d . U . . .
H54A H 1.1240 0.7619 0.3946 0.038 Uiso 1 1 calc R U . . .
C55 C 1.1226(3) 0.8533(3) 0.5686(2) 0.0282(8) Uani 1 1 d . U . . .
C56 C 1.0687(3) 0.9298(3) 0.5823(2) 0.0327(9) Uani 1 1 d . U . . .
H56A H 0.9972 0.9230 0.5803 0.039 Uiso 1 1 calc R U . . .
C57 C 1.1183(4) 1.0150(3) 0.5986(3) 0.0461(11) Uani 1 1 d . U . . .
H57A H 1.0815 1.0664 0.6096 0.055 Uiso 1 1 calc R U . . .
C58 C 1.2207(4) 1.0259(3) 0.5989(3) 0.0518(12) Uani 1 1 d . U . . .
H58A H 1.2545 1.0849 0.6091 0.062 Uiso 1 1 calc R U . . .
C59 C 1.2746(4) 0.9510(3) 0.5842(3) 0.0516(12) Uani 1 1 d . U . . .
H59A H 1.3455 0.9589 0.5847 0.062 Uiso 1 1 calc R U . . .
C60 C 1.2267(3) 0.8646(3) 0.5687(2) 0.0385(10) Uani 1 1 d . U . . .
H60A H 1.2642 0.8136 0.5582 0.046 Uiso 1 1 calc R U . . .
C61 C 1.1423(3) 0.6556(3) 0.5587(2) 0.0267(8) Uani 1 1 d . U . . .
C62 C 1.1236(3) 0.5784(3) 0.5028(3) 0.0346(9) Uani 1 1 d . U . . .
H62A H 1.0690 0.5760 0.4525 0.042 Uiso 1 1 calc R U . . .
C63 C 1.1837(3) 0.5049(3) 0.5198(3) 0.0480(11) Uani 1 1 d . U . . .
H63A H 1.1700 0.4520 0.4811 0.058 Uiso 1 1 calc R U . . .
C64 C 1.2636(3) 0.5075(3) 0.5924(3) 0.0499(12) Uani 1 1 d . U . . .
H64A H 1.3053 0.4568 0.6033 0.060 Uiso 1 1 calc R U . . .
C65 C 1.2829(3) 0.5833(3) 0.6489(3) 0.0518(12) Uani 1 1 d . U . . .
H65A H 1.3374 0.5849 0.6992 0.062 Uiso 1 1 calc R U . . .
C66 C 1.2224(3) 0.6580(3) 0.6325(3) 0.0410(10) Uani 1 1 d . U . . .
H66A H 1.2358 0.7105 0.6716 0.049 Uiso 1 1 calc R U . . .

loop_
_atom_site_aniso_label
_atom_site_aniso_U_11
_atom_site_aniso_U_22
_atom_site_aniso_U_33
_atom_site_aniso_U_23
_atom_site_aniso_U_13
_atom_site_aniso_U_12
W1 0.01560(8) 0.02149(8) 0.02212(8) 0.00181(6) 0.00298(6) 0.00277(5)
C1 0.0214(19) 0.030(2) 0.039(2) -0.0077(17) -0.0040(17) 0.0014(16)
O1 0.0279(16) 0.055(2) 0.082(3) -0.0283(18) -0.0047(16) 0.0144(15)
C2 0.0179(19) 0.048(2) 0.033(2) 0.0090(18) 0.0076(16) 0.0073(17)
O2 0.0286(17) 0.120(3) 0.0329(18) 0.0273(18) 0.0020(14) 0.0151(18)
C3 0.0243(19) 0.032(2) 0.026(2) 0.0030(16) 0.0059(16) 0.0042(16)
O3 0.0313(16) 0.056(2) 0.061(2) 0.0156(16) 0.0067(15) -0.0149(14)
C4 0.0218(18) 0.0255(19) 0.028(2) 0.0002(16) 0.0031(15) 0.0045(14)
C5 0.0219(19) 0.032(2) 0.047(3) 0.0070(18) 0.0011(17) 0.0039(16)
C6 0.029(2) 0.037(2) 0.043(3) 0.0114(19) 0.0056(18) 0.0160(17)
C7 0.0216(19) 0.049(2) 0.027(2) 0.0006(18) 0.0004(16) 0.0092(17)
C8 0.022(2) 0.048(2) 0.033(2) 0.0027(19) 0.0045(17) -0.0010(17)
C9 0.0231(19) 0.035(2) 0.029(2) 0.0069(17) 0.0016(16) 0.0027(16)
C10 0.0160(17) 0.0246(19) 0.040(2) 0.0092(16) 0.0098(15) 0.0023(14)
P1 0.0201(5) 0.0248(5) 0.0200(5) 0.0027(4) 0.0063(4) 0.0045(4)
C11 0.029(4) 0.034(4) 0.022(2) 0.000(2) 0.007(2) 0.003(3)
C12 0.044(5) 0.048(5) 0.025(3) 0.004(3) 0.014(3) 0.018(4)
C13 0.034(3) 0.048(4) 0.025(3) -0.002(3) 0.003(3) 0.007(3)
P1' 0.0201(5) 0.0248(5) 0.0200(5) 0.0027(4) 0.0063(4) 0.0045(4)
C11' 0.029(4) 0.034(4) 0.022(2) 0.000(2) 0.007(2) 0.003(3)
C12' 0.044(5) 0.048(5) 0.025(3) 0.004(3) 0.014(3) 0.018(4)
C13' 0.039(7) 0.041(6) 0.036(6) 0.010(4) 0.016(5) 0.013(5)
C14 0.0266(19) 0.0215(18) 0.030(2) 0.0018(15) 0.0092(16) 0.0032(15)
C15 0.040(2) 0.026(2) 0.046(3) 0.0076(19) 0.011(2) 0.0085(18)
C16 0.036(2) 0.028(2) 0.062(3) -0.006(2) 0.005(2) -0.0023(18)
P2 0.0205(5) 0.0293(5) 0.0208(5) -0.0002(4) 0.0043(4) 0.0060(4)
C17 0.0210(18) 0.027(2) 0.025(2) -0.0015(16) -0.0023(15) 0.0046(15)
C18 0.026(2) 0.038(2) 0.034(2) 0.0044(18) 0.0091(17) 0.0012(17)
C19 0.046(3) 0.083(4) 0.076(4) 0.054(3) 0.005(3) -0.001(3)
C20 0.048(3) 0.119(5) 0.067(4) 0.044(3) 0.039(3) 0.029(3)
C21 0.049(3) 0.033(2) 0.026(2) -0.0030(17) 0.0089(18) 0.0033(19)
C22 0.056(3) 0.085(4) 0.032(3) -0.021(2) -0.003(2) 0.017(3)
C23 0.092(4) 0.150(6) 0.088(5) -0.085(4) -0.039(3) 0.082(4)
P3 0.0197(5) 0.0198(5) 0.0352(6) 0.0058(4) 0.0015(4) 0.0026(4)
C24 0.0184(19) 0.029(2) 0.051(3) 0.0087(18) -0.0033(17) 0.0011(15)
C25 0.025(2) 0.0229(19) 0.043(2) 0.0042(17) 0.0007(17) 0.0040(15)
C26 0.039(2) 0.028(2) 0.061(3) 0.001(2) -0.006(2) -0.0031(19)
C27 0.032(2) 0.025(2) 0.058(3) 0.007(2) -0.005(2) 0.0056(18)
C28 0.040(2) 0.036(2) 0.049(3) 0.0056(19) 0.021(2) -0.0052(19)
C29 0.039(3) 0.052(3) 0.061(3) 0.015(2) 0.017(2) -0.010(2)
C30 0.061(3) 0.097(4) 0.044(3) 0.008(3) 0.011(2) -0.030(3)
B1 0.021(2) 0.025(2) 0.035(2) 0.0041(18) 0.0044(17) 0.0047(16)
N1 0.0245(16) 0.0284(17) 0.0207(16) 0.0031(13) 0.0060(13) 0.0041(13)
P4 0.0229(5) 0.0230(5) 0.0208(5) 0.0034(4) 0.0058(4) 0.0060(4)
C31 0.0249(18) 0.0189(18) 0.0286(19) 0.0029(15) 0.0085(15) 0.0028(14)
C32 0.028(2) 0.083(3) 0.028(2) 0.015(2) 0.0104(17) 0.012(2)
C33 0.024(2) 0.104(4) 0.031(2) 0.014(2) 0.0007(18) 0.015(2)
C34 0.025(2) 0.046(3) 0.049(3) 0.009(2) 0.0145(18) 0.0062(18)
C35 0.036(2) 0.029(2) 0.041(2) 0.0016(18) 0.0215(18) -0.0026(17)
C36 0.034(2) 0.028(2) 0.032(2) 0.0017(17) 0.0138(17) 0.0000(17)
C37 0.0299(19) 0.0235(18) 0.0171(18) 0.0045(14) 0.0078(15) 0.0051(14)
C38 0.029(2) 0.025(2) 0.054(3) 0.0068(18) 0.0194(19) 0.0031(16)
C39 0.046(2) 0.022(2) 0.076(3) 0.000(2) 0.029(2) 0.0046(18)
C40 0.053(3) 0.024(2) 0.049(3) -0.0013(19) 0.015(2) -0.0027(18)
C41 0.041(2) 0.037(2) 0.043(3) -0.001(2) -0.004(2) -0.0007(19)
C42 0.035(2) 0.029(2) 0.033(2) 0.0020(17) -0.0001(17) 0.0067(16)
C43 0.028(2) 0.0226(18) 0.0265(19) 0.0052(15) 0.0060(16) 0.0048(15)
C44 0.045(2) 0.032(2) 0.028(2) 0.0053(17) 0.0095(18) 0.0126(18)
C45 0.056(3) 0.049(3) 0.035(2) 0.015(2) 0.007(2) 0.013(2)
C46 0.048(3) 0.035(2) 0.054(3) 0.019(2) 0.009(2) 0.011(2)
C47 0.040(2) 0.024(2) 0.051(3) 0.0036(18) 0.013(2) 0.0092(18)
C48 0.032(2) 0.0248(19) 0.033(2) 0.0017(16) 0.0089(17) 0.0033(16)
P5 0.0190(5) 0.0292(5) 0.0189(5) 0.0024(4) 0.0029(4) 0.0030(4)
C49 0.0189(17) 0.0204(18) 0.0223(18) 0.0006(14) 0.0028(14) 0.0008(14)
C50 0.0208(18) 0.033(2) 0.0233(19) 0.0009(16) 0.0059(15) 0.0018(15)
C51 0.0211(19) 0.035(2) 0.026(2) -0.0003(16) -0.0016(15) 0.0044(16)
C52 0.035(2) 0.027(2) 0.0213(19) 0.0037(16) 0.0029(16) 0.0029(16)
C53 0.035(2) 0.039(2) 0.0242(19) 0.0088(17) 0.0105(16) -0.0029(17)
C54 0.0208(19) 0.045(2) 0.028(2) 0.0065(17) 0.0055(16) -0.0011(17)
C55 0.0255(19) 0.036(2) 0.021(2) 0.0021(16) 0.0038(15) -0.0047(15)
C56 0.039(2) 0.032(2) 0.027(2) 0.0085(17) 0.0059(18) 0.0012(17)
C57 0.069(3) 0.036(2) 0.031(2) 0.0060(19) 0.009(2) -0.009(2)
C58 0.066(3) 0.048(3) 0.034(3) -0.003(2) 0.007(2) -0.027(2)
C59 0.044(3) 0.070(3) 0.035(3) -0.007(2) 0.006(2) -0.026(2)
C60 0.029(2) 0.054(3) 0.029(2) -0.0047(19) 0.0060(17) -0.0072(18)
C61 0.0191(18) 0.037(2) 0.025(2) 0.0079(16) 0.0059(15) 0.0067(15)
C62 0.035(2) 0.036(2) 0.032(2) 0.0039(17) 0.0059(18) 0.0086(17)
C63 0.051(3) 0.038(2) 0.054(3) 0.004(2) 0.010(2) 0.014(2)
C64 0.046(3) 0.052(3) 0.055(3) 0.017(2) 0.012(2) 0.025(2)
C65 0.041(3) 0.071(3) 0.040(3) 0.009(2) -0.002(2) 0.031(2)
C66 0.032(2) 0.058(3) 0.030(2) -0.0028(19) 0.0007(18) 0.016(2)

loop_
_atom_type_symbol
_atom_type_description
_atom_type_scat_dispersion_real
_atom_type_scat_dispersion_imag
_atom_type_scat_source
C C 0.0033 0.0016 'International Tables Vol C Tables 4.2.6.8 and 6.1.1.4'
H H 0.0000 0.0000 'International Tables Vol C Tables 4.2.6.8 and 6.1.1.4'
B B 0.0013 0.0007 'International Tables Vol C Tables 4.2.6.8 and 6.1.1.4'
N N 0.0061 0.0033 'International Tables Vol C Tables 4.2.6.8 and 6.1.1.4'
O O 0.0106 0.0060 'International Tables Vol C Tables 4.2.6.8 and 6.1.1.4'
P P 0.1023 0.0942 'International Tables Vol C Tables 4.2.6.8 and 6.1.1.4'
W W -0.8490 6.8722 'International Tables Vol C Tables 4.2.6.8 and 6.1.1.4'

loop_
_geom_angle_atom_site_label_1
_geom_angle_atom_site_label_2
_geom_angle_atom_site_label_3
_geom_angle
C2 W1 C1 83.98(16)
C2 W1 C3 87.12(15)
C1 W1 C3 88.34(15)
C2 W1 P3 99.04(11)
C1 W1 P3 94.02(11)
C3 W1 P3 173.59(11)
C2 W1 P1 97.51(11)
C1 W1 P1 178.15(11)
C3 W1 P1 92.83(11)
P3 W1 P1 84.66(4)
C2 W1 P1' 97.51(11)
C1 W1 P1' 178.15(11)
C3 W1 P1' 92.83(11)
P3 W1 P1' 84.66(4)
C2 W1 P2 176.58(11)
C1 W1 P2 93.98(12)
C3 W1 P2 90.08(11)
P3 W1 P2 83.81(3)
P1 W1 P2 84.58(3)
P1' W1 P2 84.58(3)
O1 C1 W1 174.9(3)
O2 C2 W1 173.3(3)
O3 C3 W1 177.0(3)
C9 C4 C5 114.6(3)
C9 C4 B1 124.4(3)
C5 C4 B1 120.9(3)
C6 C5 C4 123.4(4)
C6 C5 H5A 118.3
C4 C5 H5A 118.3
C5 C6 C7 119.7(4)
C5 C6 H6A 120.1
C7 C6 H6A 120.1
C8 C7 C6 119.1(3)
C8 C7 H7A 120.4
C6 C7 H7A 120.4
C7 C8 C9 120.0(4)
C7 C8 H8A 120.0
C9 C8 H8A 120.0
C8 C9 C4 123.2(4)
C8 C9 H9A 118.4
C4 C9 H9A 118.4
B1 C10 P1 116.9(2)
B1 C10 P1' 116.9(2)
B1 C10 H10A 108.1
P1 C10 H10A 108.1
B1 C10 H10B 108.1
P1 C10 H10B 108.1
H10A C10 H10B 107.3
C10 P1 C11 96.74(19)
C10 P1 C14 104.54(16)
C11 P1 C14 110.2(3)
C10 P1 W1 113.93(12)
C11 P1 W1 118.00(16)
C14 P1 W1 111.78(11)
C13 C11 C12 111.0(4)
C13 C11 P1 114.9(4)
C12 C11 P1 114.9(4)
C13 C11 H11A 104.9
C12 C11 H11A 104.9
P1 C11 H11A 104.9
C11 C12 H12A 109.5
C11 C12 H12B 109.5
H12A C12 H12B 109.5
C11 C12 H12C 109.5
H12A C12 H12C 109.5
H12B C12 H12C 109.5
C11 C13 H13A 109.5
C11 C13 H13B 109.5
H13A C13 H13B 109.5
C11 C13 H13C 109.5
H13A C13 H13C 109.5
H13B C13 H13C 109.5
C10 P1' C14 104.54(16)
C10 P1' C11' 110.8(4)
C14 P1' C11' 96.5(3)
C10 P1' W1 113.93(12)
C14 P1' W1 111.78(11)
C11' P1' W1 117.2(3)
C13' C11' C12' 110.9(5)
C13' C11' P1' 109.5(7)
C12' C11' P1' 114.1(8)
C13' C11' H11B 107.4
C12' C11' H11B 107.4
P1' C11' H11B 107.4
C11' C12' H12D 109.5
C11' C12' H12E 109.5
H12D C12' H12E 109.5
C11' C12' H12F 109.5
H12D C12' H12F 109.5
H12E C12' H12F 109.5
C11' C13' H13D 109.5
C11' C13' H13E 109.5
H13D C13' H13E 109.5
C11' C13' H13F 109.5
H13D C13' H13F 109.5
H13E C13' H13F 109.5
C15 C14 C16 110.6(3)
C15 C14 P1' 118.5(2)
C16 C14 P1' 111.7(3)
C15 C14 P1 118.5(2)
C16 C14 P1 111.7(3)
C15 C14 H14A 104.9
C16 C14 H14A 104.9
P1 C14 H14A 104.9
C14 C15 H15A 109.5
C14 C15 H15B 109.5
H15A C15 H15B 109.5
C14 C15 H15C 109.5
H15A C15 H15C 109.5
H15B C15 H15C 109.5
C14 C16 H16A 109.5
C14 C16 H16B 109.5
H16A C16 H16B 109.5
C14 C16 H16C 109.5
H16A C16 H16C 109.5
H16B C16 H16C 109.5
C17 P2 C21 102.24(17)
C17 P2 C18 105.16(17)
C21 P2 C18 106.16(18)
C17 P2 W1 112.72(12)
C21 P2 W1 118.40(13)
C18 P2 W1 111.00(13)
B1 C17 P2 117.0(2)
B1 C17 H17A 108.0
P2 C17 H17A 108.0
B1 C17 H17B 108.0
P2 C17 H17B 108.0
H17A C17 H17B 107.3
C19 C18 C20 110.6(4)
C19 C18 P2 116.4(3)
C20 C18 P2 114.4(3)
C19 C18 H18A 104.7
C20 C18 H18A 104.7
P2 C18 H18A 104.7
C18 C19 H19A 109.5
C18 C19 H19B 109.5
H19A C19 H19B 109.5
C18 C19 H19C 109.5
H19A C19 H19C 109.5
H19B C19 H19C 109.5
C18 C20 H20A 109.5
C18 C20 H20B 109.5
H20A C20 H20B 109.5
C18 C20 H20C 109.5
H20A C20 H20C 109.5
H20B C20 H20C 109.5
C23 C21 C22 107.9(4)
C23 C21 P2 115.3(3)
C22 C21 P2 117.8(3)
C23 C21 H21A 104.8
C22 C21 H21A 104.8
P2 C21 H21A 104.8
C21 C22 H22A 109.5
C21 C22 H22B 109.5
H22A C22 H22B 109.5
C21 C22 H22C 109.5
H22A C22 H22C 109.5
H22B C22 H22C 109.5
C21 C23 H23A 109.5
C21 C23 H23B 109.5
H23A C23 H23B 109.5
C21 C23 H23C 109.5
H23A C23 H23C 109.5
H23B C23 H23C 109.5
C24 P3 C25 104.55(17)
C24 P3 C28 101.78(19)
C25 P3 C28 106.74(18)
C24 P3 W1 113.02(12)
C25 P3 W1 110.94(12)
C28 P3 W1 118.56(13)
B1 C24 P3 117.9(3)
B1 C24 H24A 107.8
P3 C24 H24A 107.8
B1 C24 H24B 107.8
P3 C24 H24B 107.8
H24A C24 H24B 107.2
C27 C25 C26 111.2(3)
C27 C25 P3 111.2(3)
C26 C25 P3 118.2(3)
C27 C25 H25A 105.0
C26 C25 H25A 105.0
P3 C25 H25A 105.0
C25 C26 H26A 109.5
C25 C26 H26B 109.5
H26A C26 H26B 109.5
C25 C26 H26C 109.5
H26A C26 H26C 109.5
H26B C26 H26C 109.5
C25 C27 H27A 109.5
C25 C27 H27B 109.5
H27A C27 H27B 109.5
C25 C27 H27C 109.5
H27A C27 H27C 109.5
H27B C27 H27C 109.5
C30 C28 C29 109.2(3)
C30 C28 P3 115.6(3)
C29 C28 P3 116.7(3)
C30 C28 H28A 104.6
C29 C28 H28A 104.6
P3 C28 H28A 104.6
C28 C29 H29A 109.5
C28 C29 H29B 109.5
H29A C29 H29B 109.5
C28 C29 H29C 109.5
H29A C29 H29C 109.5
H29B C29 H29C 109.5
C28 C30 H30A 109.5
C28 C30 H30B 109.5
H30A C30 H30B 109.5
C28 C30 H30C 109.5
H30A C30 H30C 109.5
H30B C30 H30C 109.5
C10 B1 C4 106.3(3)
C10 B1 C24 111.6(3)
C4 B1 C24 109.6(3)
C10 B1 C17 110.3(3)
C4 B1 C17 107.5(3)
C24 B1 C17 111.4(3)
P4 N1 P5 139.76(19)
N1 P4 C37 114.15(16)
N1 P4 C43 112.58(16)
C37 P4 C43 107.03(17)
N1 P4 C31 106.89(16)
C37 P4 C31 107.52(16)
C43 P4 C31 108.43(16)
C32 C31 C36 119.2(3)
C32 C31 P4 121.1(3)
C36 C31 P4 119.7(3)
C31 C32 C33 120.4(4)
C31 C32 H32A 119.8
C33 C32 H32A 119.8
C34 C33 C32 120.2(4)
C34 C33 H33A 119.9
C32 C33 H33A 119.9
C35 C34 C33 120.0(4)
C35 C34 H34A 120.0
C33 C34 H34A 120.0
C34 C35 C36 120.5(4)
C34 C35 H35A 119.7
C36 C35 H35A 119.7
C35 C36 C31 119.8(4)
C35 C36 H36A 120.1
C31 C36 H36A 120.1
C38 C37 C42 118.5(3)
C38 C37 P4 121.3(3)
C42 C37 P4 119.7(3)
C39 C38 C37 120.8(4)
C39 C38 H38A 119.6
C37 C38 H38A 119.6
C40 C39 C38 120.6(4)
C40 C39 H39A 119.7
C38 C39 H39A 119.7
C39 C40 C41 119.6(4)
C39 C40 H40A 120.2
C41 C40 H40A 120.2
C40 C41 C42 120.3(4)
C40 C41 H41A 119.9
C42 C41 H41A 119.9
C41 C42 C37 120.3(4)
C41 C42 H42A 119.9
C37 C42 H42A 119.9
C44 C43 C48 118.8(3)
C44 C43 P4 121.8(3)
C48 C43 P4 119.4(3)
C45 C44 C43 120.0(4)
C45 C44 H44A 120.0
C43 C44 H44A 120.0
C46 C45 C44 120.4(4)
C46 C45 H45A 119.8
C44 C45 H45A 119.8
C45 C46 C47 120.0(4)
C45 C46 H46A 120.0
C47 C46 H46A 120.0
C48 C47 C46 120.7(4)
C48 C47 H47A 119.6
C46 C47 H47A 119.6
C47 C48 C43 120.0(4)
C47 C48 H48A 120.0
C43 C48 H48A 120.0
N1 P5 C49 108.29(15)
N1 P5 C55 113.75(16)
C49 P5 C55 105.36(16)
N1 P5 C61 112.75(16)
C49 P5 C61 107.10(16)
C55 P5 C61 109.12(17)
C50 C49 C54 118.9(3)
C50 C49 P5 121.2(3)
C54 C49 P5 119.8(3)
C49 C50 C51 120.3(3)
C49 C50 H50A 119.8
C51 C50 H50A 119.8
C52 C51 C50 120.1(3)
C52 C51 H51A 120.0
C50 C51 H51A 120.0
C51 C52 C53 120.0(3)
C51 C52 H52A 120.0
C53 C52 H52A 120.0
C54 C53 C52 120.3(3)
C54 C53 H53A 119.9
C52 C53 H53A 119.9
C53 C54 C49 120.3(3)
C53 C54 H54A 119.8
C49 C54 H54A 119.8
C60 C55 C56 119.1(4)
C60 C55 P5 122.5(3)
C56 C55 P5 118.2(3)
C57 C56 C55 120.6(4)
C57 C56 H56A 119.7
C55 C56 H56A 119.7
C58 C57 C56 120.2(4)
C58 C57 H57A 119.9
C56 C57 H57A 119.9
C57 C58 C59 119.8(4)
C57 C58 H58A 120.1
C59 C58 H58A 120.1
C58 C59 C60 121.0(4)
C58 C59 H59A 119.5
C60 C59 H59A 119.5
C59 C60 C55 119.3(4)
C59 C60 H60A 120.3
C55 C60 H60A 120.3
C62 C61 C66 119.2(3)
C62 C61 P5 119.5(3)
C66 C61 P5 120.7(3)
C63 C62 C61 120.3(4)
C63 C62 H62A 119.8
C61 C62 H62A 119.8
C62 C63 C64 120.5(4)
C62 C63 H63A 119.7
C64 C63 H63A 119.7
C65 C64 C63 119.9(4)
C65 C64 H64A 120.0
C63 C64 H64A 120.0
C64 C65 C66 120.0(4)
C64 C65 H65A 120.0
C66 C65 H65A 120.0
C61 C66 C65 120.0(4)
C61 C66 H66A 120.0
C65 C66 H66A 120.0

loop_
_geom_bond_atom_site_label_1
_geom_bond_atom_site_label_2
_geom_bond_distance
W1 C2 1.947(4)
W1 C1 1.955(4)
W1 C3 1.958(4)
W1 P3 2.5569(11)
W1 P1 2.5627(10)
W1 P1' 2.5627(10)
W1 P2 2.5696(11)
C1 O1 1.175(4)
C2 O2 1.180(4)
C3 O3 1.171(4)
C4 C9 1.397(5)
C4 C5 1.403(5)
C4 B1 1.657(5)
C5 C6 1.388(5)
C5 H5A 0.9500
C6 C7 1.388(5)
C6 H6A 0.9500
C7 C8 1.377(5)
C7 H7A 0.9500
C8 C9 1.395(5)
C8 H8A 0.9500
C9 H9A 0.9500
C10 B1 1.654(5)
C10 P1 1.829(3)
C10 P1' 1.829(3)
C10 H10A 0.9900
C10 H10B 0.9900
P1 C11 1.863(6)
P1 C14 1.870(4)
C11 C13 1.532(4)
C11 C12 1.534(4)
C11 H11A 1.0000
C12 H12A 0.9800
C12 H12B 0.9800
C12 H12C 0.9800
C13 H13A 0.9800
C13 H13B 0.9800
C13 H13C 0.9800
P1' C14 1.870(4)
P1' C11' 1.932(11)
C11' C13' 1.533(4)
C11' C12' 1.534(4)
C11' H11B 1.0000
C12' H12D 0.9800
C12' H12E 0.9800
C12' H12F 0.9800
C13' H13D 0.9800
C13' H13E 0.9800
C13' H13F 0.9800
C14 C15 1.534(5)
C14 C16 1.536(5)
C14 H14A 1.0000
C15 H15A 0.9800
C15 H15B 0.9800
C15 H15C 0.9800
C16 H16A 0.9800
C16 H16B 0.9800
C16 H16C 0.9800
P2 C17 1.824(3)
P2 C21 1.871(4)
P2 C18 1.876(4)
C17 B1 1.667(5)
C17 H17A 0.9900
C17 H17B 0.9900
C18 C19 1.499(5)
C18 C20 1.519(5)
C18 H18A 1.0000
C19 H19A 0.9800
C19 H19B 0.9800
C19 H19C 0.9800
C20 H20A 0.9800
C20 H20B 0.9800
C20 H20C 0.9800
C21 C23 1.493(6)
C21 C22 1.507(5)
C21 H21A 1.0000
C22 H22A 0.9800
C22 H22B 0.9800
C22 H22C 0.9800
C23 H23A 0.9800
C23 H23B 0.9800
C23 H23C 0.9800
P3 C24 1.838(4)
P3 C25 1.857(4)
P3 C28 1.870(4)
C24 B1 1.660(5)
C24 H24A 0.9900
C24 H24B 0.9900
C25 C27 1.531(5)
C25 C26 1.545(5)
C25 H25A 1.0000
C26 H26A 0.9800
C26 H26B 0.9800
C26 H26C 0.9800
C27 H27A 0.9800
C27 H27B 0.9800
C27 H27C 0.9800
C28 C30 1.523(6)
C28 C29 1.532(5)
C28 H28A 1.0000
C29 H29A 0.9800
C29 H29B 0.9800
C29 H29C 0.9800
C30 H30A 0.9800
C30 H30B 0.9800
C30 H30C 0.9800
N1 P4 1.582(3)
N1 P5 1.592(3)
P4 C37 1.794(4)
P4 C43 1.800(4)
P4 C31 1.804(4)
C31 C32 1.370(5)
C31 C36 1.389(5)
C32 C33 1.392(5)
C32 H32A 0.9500
C33 C34 1.365(5)
C33 H33A 0.9500
C34 C35 1.365(5)
C34 H34A 0.9500
C35 C36 1.387(5)
C35 H35A 0.9500
C36 H36A 0.9500
C37 C38 1.379(5)
C37 C42 1.394(5)
C38 C39 1.378(5)
C38 H38A 0.9500
C39 C40 1.371(6)
C39 H39A 0.9500
C40 C41 1.373(5)
C40 H40A 0.9500
C41 C42 1.387(5)
C41 H41A 0.9500
C42 H42A 0.9500
C43 C44 1.396(5)
C43 C48 1.398(5)
C44 C45 1.382(5)
C44 H44A 0.9500
C45 C46 1.373(6)
C45 H45A 0.9500
C46 C47 1.374(6)
C46 H46A 0.9500
C47 C48 1.373(5)
C47 H47A 0.9500
C48 H48A 0.9500
P5 C49 1.798(3)
P5 C55 1.799(4)
P5 C61 1.808(4)
C49 C50 1.382(4)
C49 C54 1.397(5)
C50 C51 1.385(5)
C50 H50A 0.9500
C51 C52 1.372(5)
C51 H51A 0.9500
C52 C53 1.379(5)
C52 H52A 0.9500
C53 C54 1.370(5)
C53 H53A 0.9500
C54 H54A 0.9500
C55 C60 1.395(5)
C55 C56 1.396(5)
C56 C57 1.377(5)
C56 H56A 0.9500
C57 C58 1.373(6)
C57 H57A 0.9500
C58 C59 1.381(6)
C58 H58A 0.9500
C59 C60 1.384(5)
C59 H59A 0.9500
C60 H60A 0.9500
C61 C62 1.381(5)
C61 C66 1.392(5)
C62 C63 1.378(5)
C62 H62A 0.9500
C63 C64 1.379(6)
C63 H63A 0.9500
C64 C65 1.371(6)
C64 H64A 0.9500
C65 C66 1.394(5)
C65 H65A 0.9500
C66 H66A 0.9500

loop_
_geom_hbond_atom_site_label_D
_geom_hbond_atom_site_label_H
_geom_hbond_atom_site_label_A
_geom_hbond_distance_DH
_geom_hbond_distance_HA
_geom_hbond_distance_DA
_geom_hbond_angle_DHA
C33 H33A O2 0.95 2.55 3.225(5) 127.7
C51 H51A O2 0.95 2.75 3.388(5) 125.6

loop_
_geom_torsion_atom_site_label_1
_geom_torsion_atom_site_label_2
_geom_torsion_atom_site_label_3
_geom_torsion_atom_site_label_4
_geom_torsion
C9 C4 C5 C6 -0.1(6)
B1 C4 C5 C6 -176.0(4)
C4 C5 C6 C7 -1.1(6)
C5 C6 C7 C8 1.1(6)
C6 C7 C8 C9 0.0(6)
C7 C8 C9 C4 -1.2(6)
C5 C4 C9 C8 1.2(5)
B1 C4 C9 C8 176.9(4)
B1 C10 P1 C11 -154.7(3)
B1 C10 P1 C14 92.3(3)
B1 C10 P1 W1 -30.0(3)
C10 P1 C11 C13 172.2(5)
C14 P1 C11 C13 -79.6(5)
W1 P1 C11 C13 50.5(6)
C10 P1 C11 C12 -57.2(5)
C14 P1 C11 C12 51.0(5)
W1 P1 C11 C12 -178.9(4)
B1 C10 P1' C14 92.3(3)
B1 C10 P1' C11' -164.8(3)
B1 C10 P1' W1 -30.0(3)
C10 P1' C14 C15 24.3(3)
C11' P1' C14 C15 -89.2(4)
W1 P1' C14 C15 148.0(3)
C10 P1' C14 C16 154.6(3)
C11' P1' C14 C16 41.1(4)
W1 P1' C14 C16 -81.7(3)
C10 P1 C14 C15 24.3(3)
C11 P1 C14 C15 -78.7(3)
W1 P1 C14 C15 148.0(3)
C10 P1 C14 C16 154.6(3)
C11 P1 C14 C16 51.6(3)
W1 P1 C14 C16 -81.7(3)
C21 P2 C17 B1 94.2(3)
C18 P2 C17 B1 -155.0(3)
W1 P2 C17 B1 -34.0(3)
C17 P2 C18 C19 -37.1(4)
C21 P2 C18 C19 70.8(4)
W1 P2 C18 C19 -159.3(3)
C17 P2 C18 C20 -168.1(3)
C21 P2 C18 C20 -60.3(4)
W1 P2 C18 C20 69.7(3)
C17 P2 C21 C23 178.5(4)
C18 P2 C21 C23 68.5(4)
W1 P2 C21 C23 -57.0(4)
C17 P2 C21 C22 49.2(4)
C18 P2 C21 C22 -60.8(4)
W1 P2 C21 C22 173.7(3)
C25 P3 C24 B1 -150.7(3)
C28 P3 C24 B1 98.3(3)
W1 P3 C24 B1 -29.9(3)
C24 P3 C25 C27 -164.0(3)
C28 P3 C25 C27 -56.7(3)
W1 P3 C25 C27 73.8(3)
C24 P3 C25 C26 -33.6(4)
C28 P3 C25 C26 73.7(3)
W1 P3 C25 C26 -155.8(3)
C24 P3 C28 C30 -167.7(3)
C25 P3 C28 C30 83.0(4)
W1 P3 C28 C30 -43.0(4)
C24 P3 C28 C29 61.9(3)
C25 P3 C28 C29 -47.4(4)
W1 P3 C28 C29 -173.5(3)
P1 C10 B1 C4 -160.0(2)
P1' C10 B1 C4 -160.0(2)
P1 C10 B1 C24 80.6(3)
P1' C10 B1 C24 80.6(3)
P1 C10 B1 C17 -43.8(4)
P1' C10 B1 C17 -43.8(4)
C9 C4 B1 C10 -95.8(4)
C5 C4 B1 C10 79.7(4)
C9 C4 B1 C24 24.9(5)
C5 C4 B1 C24 -159.6(4)
C9 C4 B1 C17 146.1(3)
C5 C4 B1 C17 -38.4(5)
P3 C24 B1 C10 -43.6(4)
P3 C24 B1 C4 -161.1(3)
P3 C24 B1 C17 80.1(4)
P2 C17 B1 C10 84.2(3)
P2 C17 B1 C4 -160.4(2)
P2 C17 B1 C24 -40.3(4)
P5 N1 P4 C37 47.8(3)
P5 N1 P4 C43 -74.5(3)
P5 N1 P4 C31 166.6(3)
N1 P4 C31 C32 -4.9(4)
C37 P4 C31 C32 118.0(3)
C43 P4 C31 C32 -126.6(3)
N1 P4 C31 C36 175.5(3)
C37 P4 C31 C36 -61.6(3)
C43 P4 C31 C36 53.8(3)
C36 C31 C32 C33 -0.3(6)
P4 C31 C32 C33 -179.9(4)
C31 C32 C33 C34 0.8(7)
C32 C33 C34 C35 -0.6(7)
C33 C34 C35 C36 -0.1(6)
C34 C35 C36 C31 0.6(6)
C32 C31 C36 C35 -0.4(6)
P4 C31 C36 C35 179.2(3)
N1 P4 C37 C38 94.7(3)
C43 P4 C37 C38 -140.0(3)
C31 P4 C37 C38 -23.7(3)
N1 P4 C37 C42 -76.5(3)
C43 P4 C37 C42 48.8(3)
C31 P4 C37 C42 165.1(3)
C42 C37 C38 C39 -1.0(6)
P4 C37 C38 C39 -172.2(3)
C37 C38 C39 C40 2.1(7)
C38 C39 C40 C41 -1.3(7)
C39 C40 C41 C42 -0.5(7)
C40 C41 C42 C37 1.7(6)
C38 C37 C42 C41 -0.9(6)
P4 C37 C42 C41 170.5(3)
N1 P4 C43 C44 165.9(3)
C37 P4 C43 C44 39.6(4)
C31 P4 C43 C44 -76.1(3)
N1 P4 C43 C48 -16.4(3)
C37 P4 C43 C48 -142.6(3)
C31 P4 C43 C48 101.7(3)
C48 C43 C44 C45 0.5(6)
P4 C43 C44 C45 178.3(3)
C43 C44 C45 C46 1.2(6)
C44 C45 C46 C47 -1.5(7)
C45 C46 C47 C48 0.1(6)
C46 C47 C48 C43 1.6(6)
C44 C43 C48 C47 -1.8(5)
P4 C43 C48 C47 -179.7(3)
P4 N1 P5 C49 -168.4(3)
P4 N1 P5 C55 -51.7(3)
P4 N1 P5 C61 73.2(3)
N1 P5 C49 C50 1.4(3)
C55 P5 C49 C50 -120.7(3)
C61 P5 C49 C50 123.2(3)
N1 P5 C49 C54 176.5(3)
C55 P5 C49 C54 54.4(3)
C61 P5 C49 C54 -61.7(3)
C54 C49 C50 C51 0.0(5)
P5 C49 C50 C51 175.2(3)
C49 C50 C51 C52 0.2(5)
C50 C51 C52 C53 0.2(6)
C51 C52 C53 C54 -0.9(6)
C52 C53 C54 C49 1.2(6)
C50 C49 C54 C53 -0.7(5)
P5 C49 C54 C53 -175.9(3)
N1 P5 C55 C60 148.4(3)
C49 P5 C55 C60 -93.2(3)
C61 P5 C55 C60 21.5(4)
N1 P5 C55 C56 -36.7(3)
C49 P5 C55 C56 81.7(3)
C61 P5 C55 C56 -163.5(3)
C60 C55 C56 C57 -2.2(6)
P5 C55 C56 C57 -177.3(3)
C55 C56 C57 C58 2.1(6)
C56 C57 C58 C59 -1.1(6)
C57 C58 C59 C60 0.3(7)
C58 C59 C60 C55 -0.5(6)
C56 C55 C60 C59 1.4(6)
P5 C55 C60 C59 176.3(3)
N1 P5 C61 C62 90.9(3)
C49 P5 C61 C62 -28.2(3)
C55 P5 C61 C62 -141.7(3)
N1 P5 C61 C66 -80.1(3)
C49 P5 C61 C66 160.9(3)
C55 P5 C61 C66 47.4(4)
C66 C61 C62 C63 -0.3(6)
P5 C61 C62 C63 -171.3(3)
C61 C62 C63 C64 -0.3(7)
C62 C63 C64 C65 0.8(7)
C63 C64 C65 C66 -0.7(7)
C62 C61 C66 C65 0.4(6)
P5 C61 C66 C65 171.4(3)
C64 C65 C66 C61 0.0(7)
